data_7242012
loop_
_publ_author_name
'Min, Xue'
'Tian, Hong-rui'
'Li, Ming'
'Tian, Di'

_publ_section_title
;
 Fabrication of new structures from a 3D cobalt phosphonate network:
 structural transformation and proton conductivity investigation
;
_journal_issue 4
_journal_name_full CrystEngComm
_journal_page_first 876
_journal_page_last 883
_journal_paper_doi 10.1039/D0CE01508C
_journal_volume 23
_journal_year 2021
_chemical_formula_moiety 'C34 H32 Co N2 O14 P4 Si, C10 H16 Co N2 O4, 6(H2 O)'
_chemical_formula_sum 'C44 H60 Co2 N4 O24 P4 Si'
_chemical_formula_weight 1298.79
_space_group_crystal_system triclinic
_space_group_IT_number 2
_space_group_name_Hall '-P 1'
_space_group_name_H-M_alt 'P -1'
_atom_sites_solution_hydrogens mixed
_atom_sites_solution_primary dual
_audit_creation_date 2020-09-29
_audit_creation_method
;
Olex2 1.3
(compiled 2020.06.28 svn.raecde09e for OlexSys, GUI svn.r6132)
;
_audit_update_record
;
2020-10-06 deposited with the CCDC.	2020-12-22 downloaded from the CCDC.
;
_cell_angle_alpha 67.608(2)
_cell_angle_beta 88.443(2)
_cell_angle_gamma 64.186(2)
_cell_formula_units_Z 2
_cell_length_a 14.8494(14)
_cell_length_b 14.9534(13)
_cell_length_c 15.0980(13)
_cell_measurement_reflns_used 6069
_cell_measurement_temperature 296.15
_cell_measurement_theta_max 52.148
_cell_measurement_theta_min 2.958
_cell_volume 2751.4(4)
_computing_molecular_graphics 'Olex2 1.3 (Dolomanov et al., 2009)'
_computing_publication_material 'Olex2 1.3 (Dolomanov et al., 2009)'
_computing_structure_refinement 'SHELXL 2018/3 (Sheldrick, 2015)'
_computing_structure_solution 'SHELXT  (Sheldrick, 2015)'
_diffrn_ambient_temperature 296.15
_diffrn_measured_fraction_theta_full 0.992
_diffrn_measured_fraction_theta_max 0.988
_diffrn_measurement_device_type CCD
_diffrn_radiation_type MoK\a
_diffrn_radiation_wavelength 0.71073
_diffrn_reflns_av_R_equivalents 0.0424
_diffrn_reflns_av_unetI/netI 0.0879
_diffrn_reflns_Laue_measured_fraction_full 0.992
_diffrn_reflns_Laue_measured_fraction_max 0.988
_diffrn_reflns_limit_h_max 18
_diffrn_reflns_limit_h_min -18
_diffrn_reflns_limit_k_max 18
_diffrn_reflns_limit_k_min -16
_diffrn_reflns_limit_l_max 18
_diffrn_reflns_limit_l_min -16
_diffrn_reflns_number 17347
_diffrn_reflns_point_group_measured_fraction_full 0.992
_diffrn_reflns_point_group_measured_fraction_max 0.988
_diffrn_reflns_theta_full 25.242
_diffrn_reflns_theta_max 26.074
_diffrn_reflns_theta_min 1.479
_exptl_absorpt_coefficient_mu 0.827
_exptl_absorpt_correction_type none
_exptl_crystal_colour colourless
_exptl_crystal_colour_primary colourless
_exptl_crystal_density_diffrn 1.568
_exptl_crystal_description block
_exptl_crystal_F_000 1344
_refine_diff_density_max 0.705
_refine_diff_density_min -0.659
_refine_diff_density_rms 0.098
_refine_ls_extinction_method none
_refine_ls_goodness_of_fit_ref 1.037
_refine_ls_hydrogen_treatment constr
_refine_ls_matrix_type full
_refine_ls_number_parameters 751
_refine_ls_number_reflns 10789
_refine_ls_number_restraints 9
_refine_ls_restrained_S_all 1.040
_refine_ls_R_factor_all 0.0959
_refine_ls_R_factor_gt 0.0587
_refine_ls_shift/su_max 0.001
_refine_ls_shift/su_mean 0.000
_refine_ls_structure_factor_coef Fsqd
_refine_ls_weighting_details 'w=1/[\s^2^(Fo^2^)+(0.0684P)^2^] where P=(Fo^2^+2Fc^2^)/3'
_refine_ls_weighting_scheme calc
_refine_ls_wR_factor_gt 0.1309
_refine_ls_wR_factor_ref 0.1514
_reflns_Friedel_coverage 0.000
_reflns_number_gt 7145
_reflns_number_total 10789
_reflns_threshold_expression 'I > 2\s(I)'
_cod_data_source_file d0ce01508c2.cif
_cod_data_source_block 1
_cod_depositor_comments 'Adding full bibliography for 7241867--7242014.cif.'
_cod_database_code 7242012
_shelx_shelxl_version_number 2018/3
_shelx_space_group_comment
;
The symmetry employed for this shelxl refinement is uniquely defined
by the following loop, which should always be used as a source of
symmetry information in preference to the above space-group names.
They are only intended as comments.
;
_olex2_refinement_description
;
1. Fixed Uiso
 At 1.2 times of:
  All C(H) groups
 At 1.5 times of:
  All O(H) groups, All O(H,H) groups
2. Restrained distances
 Co2-H17A \\sim Co2-H17B
 with sigma of 0.02
 Co2-H18A \\sim Co2-H18B
 with sigma of 0.02
 Co2-H16A \\sim Co2-H16B
 with sigma of 0.02
3. Uiso/Uaniso restraints and constraints
Uanis(O24) \\sim Ueq: with sigma of 0.01 and sigma for terminal atoms of 0.02
4. Others
 Sof(O24A)=Sof(H24C)=Sof(H24D)=1-FVAR(1)
 Sof(O24)=Sof(H24A)=Sof(H24B)=FVAR(1)
 Sof(O10A)=Sof(O11A)=Sof(H11A)=Sof(O12A)=1-FVAR(2)
 Sof(O10)=Sof(H10)=Sof(O11)=Sof(O12)=FVAR(2)
5.a Riding coordinates:
 O3(H3), O6(H6), O10(H10), O13(H13A,H13B), O14(H14A,H14B), O15(H15A,H15B),
 O16(H16A,H16B), O17(H17A,H17B), O18(H18A,H18B), O20(H20A,H20B), O19(H19A,H19B),
  O23(H23A,H23B), O21(H21A,H21B), O22(H22A,H22B), O24(H24A,H24B), O24A(H24C,
 H24D), O11A(H11A)
5.b Aromatic/amide H refined with riding coordinates:
 C2(H2), C3(H3A), C5(H5), C6(H6A), C8(H8A), C9(H9), C11(H11), C12(H12),
 C14(H14), C15(H15), C17(H17), C18(H18), C20(H20), C21(H21), C23(H23), C32(H32),
  C25(H25), C26(H26), C27(H27), C28(H28), C31(H31), C33(H33), C34(H34),
 C35(H35), C36(H36), C37(H37), C38(H38), C41(H41), C42(H42), C43(H43), C44(H44),
  C45(H45)
5.c Idealised tetrahedral OH refined as rotating group:
 O8(H8)
;
_olex2_submission_special_instructions 'No special instructions were received'

loop_
_space_group_symop_operation_xyz
'x, y, z'
'-x, -y, -z'

loop_
_atom_site_label
_atom_site_type_symbol
_atom_site_fract_x
_atom_site_fract_y
_atom_site_fract_z
_atom_site_U_iso_or_equiv
_atom_site_adp_type
_atom_site_occupancy
_atom_site_site_symmetry_order
_atom_site_calc_flag
_atom_site_refinement_flags_posn
_atom_site_refinement_flags_adp
_atom_site_refinement_flags_occupancy
_atom_site_disorder_assembly
_atom_site_disorder_group
Co1 Co 0.87574(4) 0.44809(5) 0.34143(4) 0.02024(15) Uani 1 1 d . . . . .
Co2 Co 0.13395(5) 1.20031(5) 0.94595(4) 0.02583(17) Uani 1 1 d D . . . .
Si1 Si 0.37088(9) 0.90609(10) 0.47807(9) 0.0227(3) Uani 1 1 d . . . . .
P1 P 0.81690(8) 0.67012(9) 0.37537(8) 0.0172(2) Uani 1 1 d . . . . .
P2 P 0.09093(8) 0.69273(9) 0.41598(8) 0.0194(2) Uani 1 1 d . . . . .
P3 P 0.18511(9) 1.41005(10) 0.16908(9) 0.0259(3) Uani 1 1 d . . . . .
P4 P 0.39187(11) 0.83034(14) 0.93055(10) 0.0440(4) Uani 1 1 d . . . . .
O1 O 0.8138(2) 0.6109(2) 0.3149(2) 0.0211(7) Uani 1 1 d . . . . .
O2 O 0.8503(2) 0.7566(2) 0.3300(2) 0.0223(7) Uani 1 1 d . . . . .
O3 O 0.8861(2) 0.5837(2) 0.4762(2) 0.0217(7) Uani 1 1 d . . . . .
H3 H 0.887868 0.524868 0.487043 0.033 Uiso 1 1 d R U . . .
O4 O 0.1209(2) 0.5894(2) 0.5075(2) 0.0233(7) Uani 1 1 d . . . . .
O5 O 0.1033(2) 0.6742(2) 0.3250(2) 0.0246(7) Uani 1 1 d . . . . .
O6 O -0.0185(2) 0.7805(2) 0.4114(2) 0.0273(7) Uani 1 1 d . . . . .
H6 H -0.059718 0.771721 0.385095 0.041 Uiso 1 1 d R U . . .
O7 O 0.1706(3) 1.4133(3) 0.0698(2) 0.0330(8) Uani 1 1 d . . . . .
O8 O 0.2695(3) 1.4460(3) 0.1728(3) 0.0415(9) Uani 1 1 d . . . . .
H8 H 0.265367 1.465473 0.217356 0.062 Uiso 1 1 calc R U . . .
O9 O 0.0920(2) 1.4775(2) 0.2002(2) 0.0260(7) Uani 1 1 d . . . . .
O10 O 0.4164(4) 0.7058(4) 0.9808(4) 0.0518(18) Uani 0.703(7) 1 d . . P A 1
H10 H 0.391337 0.694834 1.030462 0.078 Uiso 0.703(7) 1 d R U P A 1
O11 O 0.4862(5) 0.8385(6) 0.9597(5) 0.0481(19) Uani 0.703(7) 1 d . . P A 1
O12 O 0.3003(4) 0.9022(4) 0.9476(3) 0.0339(14) Uani 0.703(7) 1 d . . P A 1
O13 O 0.8971(2) 0.4922(2) 0.1908(2) 0.0287(7) Uani 1 1 d . . . . .
H13A H 0.898963 0.444091 0.172637 0.043 Uiso 1 1 d R U . . .
H13B H 0.955563 0.489221 0.186377 0.043 Uiso 1 1 d R U . . .
O14 O 1.0255(2) 0.4126(2) 0.3684(2) 0.0256(7) Uani 1 1 d . . . . .
H14A H 1.039333 0.455906 0.320296 0.038 Uiso 1 1 d R U . . .
H14B H 1.034992 0.426946 0.416276 0.038 Uiso 1 1 d R U . . .
O15 O 0.1712(2) 1.1134(3) 0.8595(2) 0.0329(8) Uani 1 1 d . . . . .
H15A H 0.229427 1.058467 0.883724 0.049 Uiso 1 1 d R U . . .
H15B H 0.178847 1.151827 0.804284 0.049 Uiso 1 1 d R U . . .
O16 O 0.2227(3) 1.2739(3) 0.8790(2) 0.0470(10) Uani 1 1 d . . . . .
H16A H 0.205325 1.297210 0.818134 0.071 Uiso 1 1 d DR U . . .
H16B H 0.202305 1.331140 0.889284 0.071 Uiso 1 1 d DR U . . .
O17 O 0.0003(2) 1.3066(2) 0.8433(2) 0.0295(8) Uani 1 1 d . . . . .
H17A H -0.036293 1.373484 0.831262 0.044 Uiso 1 1 d DR U . . .
H17B H -0.017363 1.299424 0.794392 0.044 Uiso 1 1 d DR U . . .
O18 O 0.0791(2) 1.3075(3) 1.0168(2) 0.0359(8) Uani 1 1 d . . . . .
H18A H 0.028287 1.319108 1.046188 0.054 Uiso 1 1 d DR U . . .
H18B H 0.100017 1.351298 1.019108 0.054 Uiso 1 1 d DR U . . .
N1 N 0.9095(3) 0.2982(3) 0.3354(3) 0.0248(9) Uani 1 1 d . . . . .
N2 N 0.7304(3) 0.4600(3) 0.3184(3) 0.0292(9) Uani 1 1 d . . . . .
N3 N 0.0729(3) 1.1020(3) 1.0373(3) 0.0249(8) Uani 1 1 d . . . . .
N4 N 0.2615(3) 1.0710(3) 1.0534(3) 0.0301(9) Uani 1 1 d . . . . .
C1 C 0.4990(3) 0.8376(3) 0.4476(3) 0.0201(9) Uani 1 1 d . . . . .
C2 C 0.5365(3) 0.8951(4) 0.3744(3) 0.0221(10) Uani 1 1 d . . . . .
H2 H 0.496741 0.969605 0.339533 0.027 Uiso 1 1 calc R U . . .
C3 C 0.6306(3) 0.8449(3) 0.3521(3) 0.0202(9) Uani 1 1 d . . . . .
H3A H 0.653137 0.885732 0.302289 0.024 Uiso 1 1 calc R U . . .
C4 C 0.6927(3) 0.7337(3) 0.4030(3) 0.0162(9) Uani 1 1 d . . . . .
C5 C 0.6560(3) 0.6743(3) 0.4771(3) 0.0217(10) Uani 1 1 d . . . . .
H5 H 0.696060 0.599854 0.511990 0.026 Uiso 1 1 calc R U . . .
C6 C 0.5615(3) 0.7250(3) 0.4985(3) 0.0212(9) Uani 1 1 d . . . . .
H6A H 0.538450 0.684083 0.547668 0.025 Uiso 1 1 calc R U . . .
C7 C 0.2920(3) 0.8432(3) 0.4592(3) 0.0207(9) Uani 1 1 d . . . . .
C8 C 0.3304(3) 0.7521(4) 0.4365(3) 0.0290(11) Uani 1 1 d . . . . .
H8A H 0.398292 0.720189 0.429962 0.035 Uiso 1 1 calc R U . . .
C9 C 0.2678(3) 0.7087(4) 0.4234(3) 0.0271(11) Uani 1 1 d . . . . .
H9 H 0.295173 0.647736 0.409184 0.033 Uiso 1 1 calc R U . . .
C10 C 0.1675(3) 0.7536(3) 0.4311(3) 0.0193(9) Uani 1 1 d . . . . .
C11 C 0.1272(3) 0.8450(3) 0.4528(3) 0.0226(10) Uani 1 1 d . . . . .
H11 H 0.058871 0.877268 0.457692 0.027 Uiso 1 1 calc R U . . .
C12 C 0.1891(3) 0.8878(4) 0.4671(3) 0.0247(10) Uani 1 1 d . . . . .
H12 H 0.161280 0.948025 0.482411 0.030 Uiso 1 1 calc R U . . .
C13 C 0.3100(3) 1.0533(4) 0.3938(3) 0.0235(10) Uani 1 1 d . . . . .
C14 C 0.2980(3) 1.1376(4) 0.4211(3) 0.0251(10) Uani 1 1 d . . . . .
H14 H 0.315698 1.121076 0.486081 0.030 Uiso 1 1 calc R U . . .
C15 C 0.2608(3) 1.2434(4) 0.3541(3) 0.0256(10) Uani 1 1 d . . . . .
H15 H 0.252561 1.297357 0.374642 0.031 Uiso 1 1 calc R U . . .
C16 C 0.2352(3) 1.2713(4) 0.2561(3) 0.0243(10) Uani 1 1 d . . . . .
C17 C 0.2470(4) 1.1886(4) 0.2285(3) 0.0312(11) Uani 1 1 d . . . . .
H17 H 0.230232 1.204976 0.163334 0.037 Uiso 1 1 calc R U . . .
C18 C 0.2832(3) 1.0824(4) 0.2964(3) 0.0288(11) Uani 1 1 d . . . . .
H18 H 0.289619 1.028892 0.275865 0.035 Uiso 1 1 calc R U . . .
C19 C 0.3808(3) 0.8905(4) 0.6069(3) 0.0247(10) Uani 1 1 d . . . . .
C20 C 0.4708(3) 0.8205(4) 0.6734(3) 0.0316(11) Uani 1 1 d . . . . .
H20 H 0.529514 0.783734 0.652353 0.038 Uiso 1 1 calc R U . . .
C21 C 0.4746(4) 0.8045(4) 0.7695(4) 0.0344(12) Uani 1 1 d . . . . .
H21 H 0.535875 0.757569 0.812038 0.041 Uiso 1 1 calc R U . . .
C22 C 0.3884(3) 0.8574(4) 0.8041(3) 0.0273(11) Uani 1 1 d . . . . .
C23 C 0.2990(3) 0.9306(4) 0.7381(3) 0.0272(11) Uani 1 1 d . . . . .
H23 H 0.241191 0.969515 0.758944 0.033 Uiso 1 1 calc R U . . .
C32 C 0.2953(3) 0.9463(4) 0.6415(3) 0.0277(11) Uani 1 1 d . . . . .
H32 H 0.234488 0.994983 0.598603 0.033 Uiso 1 1 calc R U . . .
C25 C 1.0029(4) 0.2244(4) 0.3367(4) 0.0343(12) Uani 1 1 d . . . . .
H25 H 1.058572 0.230295 0.355488 0.041 Uiso 1 1 calc R U . . .
C26 C 1.0192(5) 0.1396(4) 0.3110(4) 0.0469(15) Uani 1 1 d . . . . .
H26 H 1.084761 0.090101 0.311502 0.056 Uiso 1 1 calc R U . . .
C27 C 0.9379(5) 0.1298(5) 0.2850(4) 0.0518(16) Uani 1 1 d . . . . .
H27 H 0.947536 0.072371 0.268991 0.062 Uiso 1 1 calc R U . . .
C28 C 0.8412(5) 0.2055(4) 0.2827(4) 0.0429(14) Uani 1 1 d . . . . .
H28 H 0.785085 0.200321 0.264222 0.052 Uiso 1 1 calc R U . . .
C29 C 0.8287(4) 0.2895(4) 0.3083(3) 0.0285(11) Uani 1 1 d . . . . .
C30 C 0.7286(4) 0.3746(4) 0.3069(3) 0.0301(11) Uani 1 1 d . . . . .
C31 C 0.6382(4) 0.3717(5) 0.2942(5) 0.0532(17) Uani 1 1 d . . . . .
H31 H 0.638112 0.313356 0.285623 0.064 Uiso 1 1 calc R U . . .
C33 C 0.5498(4) 0.5415(5) 0.3053(6) 0.069(2) Uani 1 1 d . . . . .
H33 H 0.489851 0.599392 0.304563 0.083 Uiso 1 1 calc R U . . .
C34 C 0.6428(4) 0.5403(4) 0.3175(4) 0.0440(14) Uani 1 1 d . . . . .
H34 H 0.643689 0.598620 0.325514 0.053 Uiso 1 1 calc R U . . .
C35 C -0.0251(4) 1.1241(4) 1.0285(3) 0.0301(11) Uani 1 1 d . . . . .
H35 H -0.071885 1.190984 0.981767 0.036 Uiso 1 1 calc R U . . .
C36 C -0.0599(4) 1.0520(4) 1.0856(3) 0.0322(11) Uani 1 1 d . . . . .
H36 H -0.128502 1.070438 1.077434 0.039 Uiso 1 1 calc R U . . .
C37 C 0.0090(4) 0.9530(4) 1.1544(3) 0.0356(12) Uani 1 1 d . . . . .
H37 H -0.011672 0.902020 1.192398 0.043 Uiso 1 1 calc R U . . .
C38 C 0.1105(4) 0.9303(4) 1.1661(3) 0.0354(12) Uani 1 1 d . . . . .
H38 H 0.157946 0.864594 1.213653 0.043 Uiso 1 1 calc R U . . .
C39 C 0.1405(4) 1.0054(4) 1.1072(3) 0.0268(10) Uani 1 1 d . . . . .
C40 C 0.2463(4) 0.9881(4) 1.1137(3) 0.0283(11) Uani 1 1 d . . . . .
C41 C 0.3278(4) 0.8910(4) 1.1774(4) 0.0382(13) Uani 1 1 d . . . . .
H41 H 0.316732 0.833129 1.217755 0.046 Uiso 1 1 calc R U . . .
C42 C 0.4240(4) 0.8816(5) 1.1799(4) 0.0491(16) Uani 1 1 d . . . . .
H42 H 0.478226 0.817695 1.222401 0.059 Uiso 1 1 calc R U . . .
C43 C 0.4395(4) 0.9672(5) 1.1192(4) 0.0467(15) Uani 1 1 d . . . . .
H43 H 0.503866 0.962968 1.120116 0.056 Uiso 1 1 calc R U . . .
C44 C 0.3567(4) 1.0596(5) 1.0568(4) 0.0404(13) Uani 1 1 d . . . . .
H44 H 0.367108 1.117342 1.014764 0.049 Uiso 1 1 calc R U . . .
C45 C 0.5489(5) 0.4549(5) 0.2944(6) 0.074(2) Uani 1 1 d . . . . .
H45 H 0.488003 0.452768 0.287151 0.089 Uiso 1 1 calc R U . . .
O20 O 0.8924(3) 0.3869(3) 0.0761(2) 0.0367(8) Uani 1 1 d . . . . .
H20A H 0.857648 0.447919 0.028787 0.055 Uiso 1 1 d R U . . .
H20B H 0.862868 0.346619 0.092787 0.055 Uiso 1 1 d R U . . .
O19 O 0.2721(2) 0.5495(3) 0.2732(2) 0.0373(8) Uani 1 1 d . . . . .
H19A H 0.215459 0.585279 0.287133 0.056 Uiso 1 1 d R U . . .
H19B H 0.281389 0.597349 0.226603 0.056 Uiso 1 1 d R U . . .
O23 O 0.6799(5) 0.3036(5) 0.8597(4) 0.128(3) Uani 1 1 d . . . . .
H23A H 0.721019 0.274455 0.912140 0.192 Uiso 1 1 d R U . . .
H23B H 0.636009 0.284285 0.871450 0.192 Uiso 1 1 d R U . . .
O21 O 0.3260(4) 0.3361(6) 0.9762(4) 0.130(3) Uani 1 1 d . . . . .
H21A H 0.317668 0.393302 0.982296 0.195 Uiso 1 1 d R U . . .
H21B H 0.389998 0.298322 0.984616 0.195 Uiso 1 1 d R U . . .
O22 O 0.7161(5) 0.3723(6) 0.0405(5) 0.139(3) Uani 1 1 d . . . . .
H22A H 0.695505 0.443014 0.010810 0.208 Uiso 1 1 d R U . . .
H22B H 0.665385 0.359544 0.043900 0.208 Uiso 1 1 d R U . . .
O24 O 0.4292(10) 0.4466(8) 0.9199(7) 0.154(6) Uani 0.597(10) 1 d . U P B 1
H24A H 0.451768 0.491999 0.898758 0.231 Uiso 0.597(10) 1 d R U P B 1
H24B H 0.482648 0.388409 0.952598 0.231 Uiso 0.597(10) 1 d R U P B 1
O24A O 0.5748(9) 0.5364(10) 0.9482(14) 0.125(8) Uani 0.403(10) 1 d . . P B 2
H24C H 0.561956 0.572811 0.886960 0.187 Uiso 0.403(10) 1 d R U P B 2
H24D H 0.528976 0.571321 0.974220 0.187 Uiso 0.403(10) 1 d R U P B 2
O10A O 0.4977(13) 0.7713(14) 0.9840(11) 0.052(5) Uani 0.297(7) 1 d . . P A 2
O11A O 0.3606(10) 0.9599(10) 0.9217(9) 0.051(4) Uani 0.297(7) 1 d . . P A 2
H11A H 0.354439 1.000251 0.864814 0.077 Uiso 0.297(7) 1 d R U P A 2
O12A O 0.3099(9) 0.8083(10) 0.9722(8) 0.040(4) Uani 0.297(7) 1 d . . P A 2

loop_
_atom_site_aniso_label
_atom_site_aniso_U_11
_atom_site_aniso_U_22
_atom_site_aniso_U_33
_atom_site_aniso_U_23
_atom_site_aniso_U_13
_atom_site_aniso_U_12
Co1 0.0233(3) 0.0221(3) 0.0223(3) -0.0136(3) 0.0065(3) -0.0126(3)
Co2 0.0304(4) 0.0272(4) 0.0225(3) -0.0104(3) 0.0042(3) -0.0152(3)
Si1 0.0186(7) 0.0284(7) 0.0330(7) -0.0223(6) 0.0085(5) -0.0126(6)
P1 0.0179(6) 0.0194(6) 0.0193(6) -0.0111(5) 0.0047(4) -0.0102(5)
P2 0.0216(6) 0.0218(6) 0.0211(6) -0.0116(5) 0.0046(5) -0.0130(5)
P3 0.0321(7) 0.0284(7) 0.0306(7) -0.0203(6) 0.0134(5) -0.0186(6)
P4 0.0329(8) 0.0722(11) 0.0345(8) -0.0273(8) 0.0092(6) -0.0260(8)
O1 0.0239(17) 0.0218(16) 0.0210(15) -0.0124(13) 0.0047(13) -0.0102(14)
O2 0.0224(17) 0.0262(17) 0.0255(16) -0.0132(14) 0.0054(13) -0.0151(14)
O3 0.0224(17) 0.0181(15) 0.0293(17) -0.0137(14) 0.0010(13) -0.0097(13)
O4 0.0285(18) 0.0283(17) 0.0249(16) -0.0141(14) 0.0087(13) -0.0204(15)
O5 0.0307(18) 0.0340(18) 0.0216(16) -0.0167(14) 0.0072(13) -0.0211(15)
O6 0.0240(17) 0.0287(17) 0.0394(19) -0.0206(15) 0.0020(14) -0.0148(15)
O7 0.053(2) 0.0346(19) 0.0272(18) -0.0191(16) 0.0168(16) -0.0285(18)
O8 0.047(2) 0.058(2) 0.058(2) -0.046(2) 0.0318(19) -0.039(2)
O9 0.0295(18) 0.0220(16) 0.0295(17) -0.0150(14) 0.0086(14) -0.0107(15)
O10 0.059(4) 0.035(3) 0.051(4) -0.012(3) 0.002(3) -0.018(3)
O11 0.043(4) 0.076(5) 0.049(4) -0.047(5) 0.014(3) -0.029(5)
O12 0.038(3) 0.036(3) 0.030(3) -0.019(2) 0.010(2) -0.014(3)
O13 0.039(2) 0.0290(18) 0.0282(17) -0.0166(15) 0.0084(15) -0.0202(16)
O14 0.0297(18) 0.0308(18) 0.0232(16) -0.0149(14) 0.0075(14) -0.0166(15)
O15 0.035(2) 0.0322(19) 0.0250(17) -0.0116(15) 0.0071(15) -0.0101(16)
O16 0.059(3) 0.060(3) 0.0285(19) -0.0082(18) 0.0050(18) -0.041(2)
O17 0.035(2) 0.0210(17) 0.0287(18) -0.0113(14) -0.0047(15) -0.0078(15)
O18 0.041(2) 0.041(2) 0.043(2) -0.0282(17) 0.0140(17) -0.0249(18)
N1 0.032(2) 0.024(2) 0.023(2) -0.0115(17) 0.0060(17) -0.0150(19)
N2 0.026(2) 0.027(2) 0.037(2) -0.0149(19) 0.0018(18) -0.0126(19)
N3 0.025(2) 0.023(2) 0.029(2) -0.0144(18) 0.0052(17) -0.0098(18)
N4 0.027(2) 0.038(2) 0.024(2) -0.0148(19) 0.0041(17) -0.012(2)
C1 0.016(2) 0.024(2) 0.027(2) -0.018(2) 0.0022(18) -0.0085(19)
C2 0.021(2) 0.020(2) 0.027(2) -0.012(2) -0.0008(19) -0.009(2)
C3 0.020(2) 0.023(2) 0.024(2) -0.011(2) 0.0060(18) -0.013(2)
C4 0.016(2) 0.020(2) 0.017(2) -0.0116(18) 0.0014(17) -0.0088(18)
C5 0.023(2) 0.018(2) 0.025(2) -0.0100(19) 0.0011(19) -0.009(2)
C6 0.023(2) 0.024(2) 0.022(2) -0.012(2) 0.0071(19) -0.012(2)
C7 0.023(2) 0.024(2) 0.022(2) -0.0128(19) 0.0033(18) -0.013(2)
C8 0.016(2) 0.038(3) 0.045(3) -0.029(2) 0.008(2) -0.012(2)
C9 0.026(3) 0.025(2) 0.035(3) -0.019(2) 0.004(2) -0.010(2)
C10 0.022(2) 0.019(2) 0.019(2) -0.0083(18) 0.0013(18) -0.0104(19)
C11 0.015(2) 0.024(2) 0.028(2) -0.012(2) 0.0066(19) -0.008(2)
C12 0.027(3) 0.026(2) 0.031(3) -0.019(2) 0.007(2) -0.015(2)
C13 0.015(2) 0.027(2) 0.039(3) -0.024(2) 0.006(2) -0.010(2)
C14 0.022(2) 0.032(3) 0.029(2) -0.021(2) 0.005(2) -0.012(2)
C15 0.026(3) 0.028(3) 0.035(3) -0.025(2) 0.005(2) -0.013(2)
C16 0.021(2) 0.026(2) 0.032(3) -0.020(2) 0.008(2) -0.010(2)
C17 0.039(3) 0.032(3) 0.029(3) -0.021(2) 0.004(2) -0.014(2)
C18 0.029(3) 0.025(3) 0.037(3) -0.022(2) 0.002(2) -0.007(2)
C19 0.023(2) 0.032(3) 0.035(3) -0.023(2) 0.008(2) -0.018(2)
C20 0.021(3) 0.048(3) 0.039(3) -0.031(3) 0.010(2) -0.015(2)
C21 0.024(3) 0.042(3) 0.035(3) -0.020(2) 0.000(2) -0.009(2)
C22 0.029(3) 0.039(3) 0.028(2) -0.023(2) 0.011(2) -0.020(2)
C23 0.022(3) 0.037(3) 0.039(3) -0.027(2) 0.011(2) -0.017(2)
C32 0.024(3) 0.034(3) 0.039(3) -0.025(2) 0.008(2) -0.017(2)
C25 0.033(3) 0.030(3) 0.043(3) -0.021(2) 0.012(2) -0.012(2)
C26 0.058(4) 0.031(3) 0.052(4) -0.024(3) 0.022(3) -0.015(3)
C27 0.084(5) 0.039(3) 0.051(4) -0.034(3) 0.021(3) -0.032(4)
C28 0.069(4) 0.038(3) 0.041(3) -0.021(3) 0.007(3) -0.037(3)
C29 0.042(3) 0.028(3) 0.022(2) -0.011(2) 0.005(2) -0.021(2)
C30 0.040(3) 0.033(3) 0.025(2) -0.009(2) 0.000(2) -0.025(2)
C31 0.045(4) 0.042(3) 0.077(4) -0.018(3) -0.010(3) -0.028(3)
C33 0.026(3) 0.054(4) 0.130(7) -0.043(4) -0.004(4) -0.015(3)
C34 0.031(3) 0.038(3) 0.072(4) -0.030(3) 0.004(3) -0.016(3)
C35 0.034(3) 0.030(3) 0.032(3) -0.018(2) 0.006(2) -0.014(2)
C36 0.038(3) 0.038(3) 0.034(3) -0.023(2) 0.013(2) -0.022(3)
C37 0.052(4) 0.038(3) 0.029(3) -0.016(2) 0.015(2) -0.030(3)
C38 0.049(3) 0.028(3) 0.024(3) -0.009(2) 0.007(2) -0.015(3)
C39 0.032(3) 0.026(3) 0.024(2) -0.013(2) 0.004(2) -0.012(2)
C40 0.034(3) 0.028(3) 0.022(2) -0.015(2) 0.002(2) -0.010(2)
C41 0.042(3) 0.028(3) 0.041(3) -0.020(2) -0.003(3) -0.008(3)
C42 0.041(4) 0.044(4) 0.051(4) -0.031(3) -0.010(3) 0.001(3)
C43 0.029(3) 0.066(4) 0.045(3) -0.034(3) 0.001(3) -0.013(3)
C44 0.033(3) 0.058(4) 0.032(3) -0.022(3) 0.009(2) -0.021(3)
C45 0.034(4) 0.053(4) 0.139(7) -0.034(4) -0.008(4) -0.026(3)
O20 0.054(2) 0.0301(19) 0.0321(19) -0.0151(16) 0.0083(17) -0.0222(18)
O19 0.035(2) 0.047(2) 0.045(2) -0.0302(18) 0.0137(16) -0.0221(18)
O23 0.232(8) 0.120(5) 0.137(5) -0.087(4) 0.117(5) -0.144(5)
O21 0.067(4) 0.199(7) 0.096(4) -0.095(5) 0.002(3) -0.009(4)
O22 0.123(5) 0.232(8) 0.185(7) -0.149(6) 0.062(5) -0.131(6)
O24 0.243(13) 0.071(7) 0.104(8) -0.013(6) 0.081(8) -0.058(8)
O24A 0.060(9) 0.069(9) 0.25(2) -0.096(12) 0.036(11) -0.003(7)
O10A 0.044(9) 0.057(11) 0.028(8) -0.025(9) -0.008(6) 0.007(10)
O11A 0.071(10) 0.047(8) 0.036(7) -0.028(6) 0.000(7) -0.018(7)
O12A 0.041(8) 0.056(10) 0.034(7) -0.019(6) 0.019(6) -0.032(7)

loop_
_atom_type_symbol
_atom_type_description
_atom_type_scat_dispersion_real
_atom_type_scat_dispersion_imag
_atom_type_scat_source
C C 0.0033 0.0016 'International Tables Vol C Tables 4.2.6.8 and 6.1.1.4'
H H 0.0000 0.0000 'International Tables Vol C Tables 4.2.6.8 and 6.1.1.4'
Co Co 0.3494 0.9721 'International Tables Vol C Tables 4.2.6.8 and 6.1.1.4'
N N 0.0061 0.0033 'International Tables Vol C Tables 4.2.6.8 and 6.1.1.4'
O O 0.0106 0.0060 'International Tables Vol C Tables 4.2.6.8 and 6.1.1.4'
P P 0.1023 0.0942 'International Tables Vol C Tables 4.2.6.8 and 6.1.1.4'
Si Si 0.0817 0.0704 'International Tables Vol C Tables 4.2.6.8 and 6.1.1.4'

loop_
_geom_angle_atom_site_label_1
_geom_angle_atom_site_label_2
_geom_angle_atom_site_label_3
_geom_angle
_geom_angle_site_symmetry_1
_geom_angle_site_symmetry_3
_geom_angle_publ_flag
O1 Co1 O4 88.75(11) . 2_666 ?
O1 Co1 O13 88.18(11) . . ?
O1 Co1 N1 164.41(12) . . ?
O1 Co1 N2 91.57(13) . . ?
O4 Co1 O13 168.83(11) 2_666 . ?
O14 Co1 O1 96.83(11) . . ?
O14 Co1 O4 85.13(11) . 2_666 ?
O14 Co1 O13 84.58(12) . . ?
O14 Co1 N1 94.61(13) . . ?
O14 Co1 N2 171.60(13) . . ?
N1 Co1 O4 102.78(12) . 2_666 ?
N1 Co1 O13 82.37(12) . . ?
N1 Co1 N2 77.20(14) . . ?
N2 Co1 O4 94.79(13) . 2_666 ?
N2 Co1 O13 96.02(13) . . ?
O15 Co2 O17 84.90(12) . . ?
O15 Co2 O18 171.64(12) . . ?
O15 Co2 N3 91.72(13) . . ?
O15 Co2 N4 89.69(13) . . ?
O16 Co2 O15 89.62(14) . . ?
O16 Co2 O17 97.92(13) . . ?
O16 Co2 O18 89.63(14) . . ?
O16 Co2 N3 167.31(14) . . ?
O16 Co2 N4 90.54(15) . . ?
O17 Co2 O18 86.96(12) . . ?
O17 Co2 N3 94.76(13) . . ?
O17 Co2 N4 169.90(14) . . ?
O18 Co2 N4 98.64(13) . . ?
N3 Co2 O18 90.84(13) . . ?
N3 Co2 N4 76.85(15) . . ?
C1 Si1 C7 108.55(19) . . ?
C1 Si1 C19 111.03(19) . . ?
C13 Si1 C1 108.5(2) . . ?
C13 Si1 C7 109.00(19) . . ?
C13 Si1 C19 110.04(19) . . ?
C19 Si1 C7 109.69(19) . . ?
O1 P1 O3 108.56(16) . . ?
O1 P1 C4 108.80(17) . . ?
O2 P1 O1 115.92(17) . . ?
O2 P1 O3 110.23(16) . . ?
O2 P1 C4 107.50(18) . . ?
O3 P1 C4 105.30(18) . . ?
O4 P2 O6 110.45(17) . . ?
O4 P2 C10 106.64(17) . . ?
O5 P2 O4 113.77(17) . . ?
O5 P2 O6 112.27(17) . . ?
O5 P2 C10 110.95(19) . . ?
O6 P2 C10 101.97(18) . . ?
O7 P3 O8 107.48(19) . . ?
O7 P3 O9 116.18(19) . . ?
O7 P3 C16 108.43(19) . . ?
O8 P3 C16 106.4(2) . . ?
O9 P3 O8 109.92(17) . . ?
O9 P3 C16 108.01(19) . . ?
O10 P4 C22 103.5(3) . . ?
O11 P4 O10 107.6(4) . . ?
O11 P4 C22 104.9(3) . . ?
O12 P4 O10 114.4(3) . . ?
O12 P4 O11 114.1(3) . . ?
O12 P4 C22 111.4(3) . . ?
O10A P4 C22 112.0(6) . . ?
O10A P4 O11A 99.3(8) . . ?
O11A P4 C22 98.7(4) . . ?
O12A P4 C22 114.4(5) . . ?
O12A P4 O10A 122.9(9) . . ?
O12A P4 O11A 104.6(7) . . ?
P1 O1 Co1 133.19(17) . . ?
P1 O3 H3 109.0 . . ?
P2 O4 Co1 135.19(17) . 2_666 ?
P2 O6 H6 109.0 . . ?
P3 O8 H8 109.5 . . ?
P4 O10 H10 109.5 . . ?
Co1 O13 H13A 109.5 . . ?
Co1 O13 H13B 109.3 . . ?
H13A O13 H13B 104.4 . . ?
Co1 O14 H14A 109.9 . . ?
Co1 O14 H14B 109.8 . . ?
H14A O14 H14B 104.0 . . ?
Co2 O15 H15A 109.3 . . ?
Co2 O15 H15B 109.4 . . ?
H15A O15 H15B 104.4 . . ?
Co2 O16 H16A 106.6 . . ?
Co2 O16 H16B 105.8 . . ?
H16A O16 H16B 104.5 . . ?
Co2 O17 H17A 125.7 . . ?
Co2 O17 H17B 127.0 . . ?
H17A O17 H17B 104.5 . . ?
Co2 O18 H18A 127.2 . . ?
Co2 O18 H18B 128.2 . . ?
H18A O18 H18B 104.5 . . ?
C25 N1 Co1 124.2(3) . . ?
C25 N1 C29 119.0(4) . . ?
C29 N1 Co1 115.3(3) . . ?
C30 N2 Co1 115.8(3) . . ?
C34 N2 Co1 126.0(3) . . ?
C34 N2 C30 118.2(4) . . ?
C35 N3 Co2 125.6(3) . . ?
C35 N3 C39 118.1(4) . . ?
C39 N3 Co2 116.2(3) . . ?
C40 N4 Co2 115.2(3) . . ?
C40 N4 C44 118.3(4) . . ?
C44 N4 Co2 125.8(4) . . ?
C2 C1 Si1 121.8(3) . . ?
C2 C1 C6 117.3(4) . . ?
C6 C1 Si1 120.9(3) . . ?
C1 C2 H2 119.1 . . ?
C3 C2 C1 121.8(4) . . ?
C3 C2 H2 119.1 . . ?
C2 C3 H3A 119.6 . . ?
C2 C3 C4 120.8(4) . . ?
C4 C3 H3A 119.6 . . ?
C3 C4 P1 120.3(3) . . ?
C3 C4 C5 118.1(4) . . ?
C5 C4 P1 121.6(3) . . ?
C4 C5 H5 119.7 . . ?
C6 C5 C4 120.7(4) . . ?
C6 C5 H5 119.7 . . ?
C1 C6 H6A 119.4 . . ?
C5 C6 C1 121.2(4) . . ?
C5 C6 H6A 119.4 . . ?
C8 C7 Si1 123.4(3) . . ?
C12 C7 Si1 119.9(3) . . ?
C12 C7 C8 116.7(4) . . ?
C7 C8 H8A 119.6 . . ?
C9 C8 C7 120.8(4) . . ?
C9 C8 H8A 119.6 . . ?
C8 C9 H9 119.2 . . ?
C10 C9 C8 121.6(4) . . ?
C10 C9 H9 119.2 . . ?
C9 C10 P2 119.7(3) . . ?
C9 C10 C11 118.7(4) . . ?
C11 C10 P2 121.5(3) . . ?
C10 C11 H11 120.0 . . ?
C12 C11 C10 120.1(4) . . ?
C12 C11 H11 120.0 . . ?
C7 C12 H12 118.9 . . ?
C11 C12 C7 122.1(4) . . ?
C11 C12 H12 118.9 . . ?
C14 C13 Si1 124.1(3) . . ?
C18 C13 Si1 118.8(3) . . ?
C18 C13 C14 116.8(4) . . ?
C13 C14 H14 119.2 . . ?
C15 C14 C13 121.5(4) . . ?
C15 C14 H14 119.2 . . ?
C14 C15 H15 119.4 . . ?
C14 C15 C16 121.1(4) . . ?
C16 C15 H15 119.4 . . ?
C15 C16 P3 120.9(3) . . ?
C15 C16 C17 117.7(4) . . ?
C17 C16 P3 121.4(3) . . ?
C16 C17 H17 119.5 . . ?
C18 C17 C16 120.9(4) . . ?
C18 C17 H17 119.5 . . ?
C13 C18 C17 121.9(4) . . ?
C13 C18 H18 119.0 . . ?
C17 C18 H18 119.0 . . ?
C20 C19 Si1 122.4(3) . . ?
C20 C19 C32 117.1(4) . . ?
C32 C19 Si1 120.4(3) . . ?
C19 C20 H20 119.3 . . ?
C21 C20 C19 121.5(4) . . ?
C21 C20 H20 119.3 . . ?
C20 C21 H21 119.5 . . ?
C20 C21 C22 121.1(4) . . ?
C22 C21 H21 119.5 . . ?
C21 C22 P4 121.0(4) . . ?
C23 C22 P4 120.8(4) . . ?
C23 C22 C21 118.1(4) . . ?
C22 C23 H23 119.7 . . ?
C32 C23 C22 120.6(4) . . ?
C32 C23 H23 119.7 . . ?
C19 C32 H32 119.2 . . ?
C23 C32 C19 121.5(4) . . ?
C23 C32 H32 119.2 . . ?
N1 C25 H25 119.0 . . ?
N1 C25 C26 122.0(5) . . ?
C26 C25 H25 119.0 . . ?
C25 C26 H26 120.4 . . ?
C27 C26 C25 119.2(5) . . ?
C27 C26 H26 120.4 . . ?
C26 C27 H27 120.3 . . ?
C26 C27 C28 119.5(5) . . ?
C28 C27 H27 120.3 . . ?
C27 C28 H28 120.4 . . ?
C27 C28 C29 119.3(5) . . ?
C29 C28 H28 120.4 . . ?
N1 C29 C28 121.1(5) . . ?
N1 C29 C30 115.8(4) . . ?
C28 C29 C30 123.1(4) . . ?
N2 C30 C29 114.7(4) . . ?
N2 C30 C31 121.1(5) . . ?
C31 C30 C29 124.2(4) . . ?
C30 C31 H31 120.1 . . ?
C45 C31 C30 119.8(5) . . ?
C45 C31 H31 120.1 . . ?
C34 C33 H33 120.9 . . ?
C45 C33 H33 120.9 . . ?
C45 C33 C34 118.2(6) . . ?
N2 C34 C33 123.2(5) . . ?
N2 C34 H34 118.4 . . ?
C33 C34 H34 118.4 . . ?
N3 C35 H35 118.4 . . ?
N3 C35 C36 123.2(5) . . ?
C36 C35 H35 118.4 . . ?
C35 C36 H36 120.7 . . ?
C37 C36 C35 118.6(5) . . ?
C37 C36 H36 120.7 . . ?
C36 C37 H37 120.7 . . ?
C36 C37 C38 118.7(5) . . ?
C38 C37 H37 120.7 . . ?
C37 C38 H38 120.0 . . ?
C39 C38 C37 120.0(5) . . ?
C39 C38 H38 120.0 . . ?
N3 C39 C38 121.3(4) . . ?
N3 C39 C40 114.8(4) . . ?
C38 C39 C40 123.8(4) . . ?
N4 C40 C39 116.0(4) . . ?
N4 C40 C41 120.7(5) . . ?
C41 C40 C39 123.3(5) . . ?
C40 C41 H41 120.1 . . ?
C42 C41 C40 119.8(5) . . ?
C42 C41 H41 120.1 . . ?
C41 C42 H42 120.2 . . ?
C43 C42 C41 119.5(5) . . ?
C43 C42 H42 120.2 . . ?
C42 C43 H43 121.0 . . ?
C42 C43 C44 117.9(5) . . ?
C44 C43 H43 121.0 . . ?
N4 C44 C43 123.6(5) . . ?
N4 C44 H44 118.2 . . ?
C43 C44 H44 118.2 . . ?
C31 C45 C33 119.6(5) . . ?
C31 C45 H45 120.2 . . ?
C33 C45 H45 120.2 . . ?
H20A O20 H20B 113.2 . . ?
H19A O19 H19B 104.5 . . ?
H23A O23 H23B 107.9 . . ?
H21A O21 H21B 104.6 . . ?
H22A O22 H22B 109.8 . . ?
H24A O24 H24B 101.7 . . ?
H24C O24A H24D 109.5 . . ?
P4 O11A H11A 109.5 . . ?

loop_
_geom_bond_atom_site_label_1
_geom_bond_atom_site_label_2
_geom_bond_distance
_geom_bond_site_symmetry_2
_geom_bond_publ_flag
Co1 O1 2.064(3) . ?
Co1 O4 2.127(3) 2_666 ?
Co1 O13 2.169(3) . ?
Co1 O14 2.062(3) . ?
Co1 N1 2.111(3) . ?
Co1 N2 2.114(4) . ?
Co2 O15 2.079(3) . ?
Co2 O16 2.077(3) . ?
Co2 O17 2.100(3) . ?
Co2 O18 2.121(3) . ?
Co2 N3 2.105(4) . ?
Co2 N4 2.132(4) . ?
Si1 C1 1.869(4) . ?
Si1 C7 1.876(4) . ?
Si1 C13 1.865(5) . ?
Si1 C19 1.871(4) . ?
P1 O1 1.508(3) . ?
P1 O2 1.501(3) . ?
P1 O3 1.572(3) . ?
P1 C4 1.793(4) . ?
P2 O4 1.518(3) . ?
P2 O5 1.494(3) . ?
P2 O6 1.564(3) . ?
P2 C10 1.803(4) . ?
P3 O7 1.499(3) . ?
P3 O8 1.573(3) . ?
P3 O9 1.504(3) . ?
P3 C16 1.793(5) . ?
P4 O10 1.589(5) . ?
P4 O11 1.546(7) . ?
P4 O12 1.410(5) . ?
P4 C22 1.792(5) . ?
P4 O10A 1.489(16) . ?
P4 O11A 1.734(12) . ?
P4 O12A 1.461(11) . ?
O3 H3 0.8199 . ?
O6 H6 0.8201 . ?
O8 H8 0.8200 . ?
O10 H10 0.8201 . ?
O13 H13A 0.8526 . ?
O13 H13B 0.8523 . ?
O14 H14A 0.8589 . ?
O14 H14B 0.8591 . ?
O15 H15A 0.8516 . ?
O15 H15B 0.8518 . ?
O16 H16A 0.8503 . ?
O16 H16B 0.8495 . ?
O17 H17A 0.8500 . ?
O17 H17B 0.8493 . ?
O18 H18A 0.8496 . ?
O18 H18B 0.8504 . ?
N1 C25 1.340(6) . ?
N1 C29 1.352(6) . ?
N2 C30 1.363(5) . ?
N2 C34 1.329(6) . ?
N3 C35 1.343(6) . ?
N3 C39 1.357(5) . ?
N4 C40 1.337(6) . ?
N4 C44 1.348(6) . ?
C1 C2 1.389(6) . ?
C1 C6 1.408(6) . ?
C2 H2 0.9300 . ?
C2 C3 1.372(6) . ?
C3 H3A 0.9300 . ?
C3 C4 1.391(6) . ?
C4 C5 1.402(6) . ?
C5 H5 0.9300 . ?
C5 C6 1.372(6) . ?
C6 H6A 0.9300 . ?
C7 C8 1.403(6) . ?
C7 C12 1.398(6) . ?
C8 H8A 0.9300 . ?
C8 C9 1.399(6) . ?
C9 H9 0.9300 . ?
C9 C10 1.364(6) . ?
C10 C11 1.397(6) . ?
C11 H11 0.9300 . ?
C11 C12 1.388(6) . ?
C12 H12 0.9300 . ?
C13 C14 1.409(6) . ?
C13 C18 1.381(6) . ?
C14 H14 0.9300 . ?
C14 C15 1.372(6) . ?
C15 H15 0.9300 . ?
C15 C16 1.389(6) . ?
C16 C17 1.392(6) . ?
C17 H17 0.9300 . ?
C17 C18 1.381(6) . ?
C18 H18 0.9300 . ?
C19 C20 1.394(6) . ?
C19 C32 1.397(6) . ?
C20 H20 0.9300 . ?
C20 C21 1.376(6) . ?
C21 H21 0.9300 . ?
C21 C22 1.390(6) . ?
C22 C23 1.389(6) . ?
C23 H23 0.9300 . ?
C23 C32 1.385(6) . ?
C32 H32 0.9300 . ?
C25 H25 0.9300 . ?
C25 C26 1.385(7) . ?
C26 H26 0.9300 . ?
C26 C27 1.364(8) . ?
C27 H27 0.9300 . ?
C27 C28 1.379(8) . ?
C28 H28 0.9300 . ?
C28 C29 1.387(6) . ?
C29 C30 1.470(7) . ?
C30 C31 1.383(7) . ?
C31 H31 0.9300 . ?
C31 C45 1.368(8) . ?
C33 H33 0.9300 . ?
C33 C34 1.389(7) . ?
C33 C45 1.372(8) . ?
C34 H34 0.9300 . ?
C35 H35 0.9300 . ?
C35 C36 1.388(7) . ?
C36 H36 0.9300 . ?
C36 C37 1.373(7) . ?
C37 H37 0.9300 . ?
C37 C38 1.393(7) . ?
C38 H38 0.9300 . ?
C38 C39 1.380(7) . ?
C39 C40 1.477(7) . ?
C40 C41 1.402(6) . ?
C41 H41 0.9300 . ?
C41 C42 1.373(8) . ?
C42 H42 0.9300 . ?
C42 C43 1.372(8) . ?
C43 H43 0.9300 . ?
C43 C44 1.378(7) . ?
C44 H44 0.9300 . ?
C45 H45 0.9300 . ?
O20 H20A 0.8504 . ?
O20 H20B 0.8521 . ?
O19 H19A 0.8494 . ?
O19 H19B 0.8505 . ?
O23 H23A 0.8496 . ?
O23 H23B 0.8112 . ?
O21 H21A 0.8497 . ?
O21 H21B 0.8501 . ?
O22 H22A 0.8814 . ?
O22 H22B 0.8500 . ?
O24 H24A 0.8376 . ?
O24 H24B 0.8503 . ?
O24A H24C 0.8500 . ?
O24A H24D 0.8504 . ?
O11A H11A 0.8199 . ?

loop_
_geom_torsion_atom_site_label_1
_geom_torsion_atom_site_label_2
_geom_torsion_atom_site_label_3
_geom_torsion_atom_site_label_4
_geom_torsion
_geom_torsion_site_symmetry_1
_geom_torsion_site_symmetry_2
_geom_torsion_site_symmetry_3
_geom_torsion_site_symmetry_4
_geom_torsion_publ_flag
Co1 N1 C25 C26 -165.2(4) . . . . ?
Co1 N1 C29 C28 167.0(4) . . . . ?
Co1 N1 C29 C30 -12.3(5) . . . . ?
Co1 N2 C30 C29 -2.5(5) . . . . ?
Co1 N2 C30 C31 178.1(4) . . . . ?
Co1 N2 C34 C33 -177.7(5) . . . . ?
Co2 N3 C35 C36 174.3(3) . . . . ?
Co2 N3 C39 C38 -174.6(3) . . . . ?
Co2 N3 C39 C40 5.0(5) . . . . ?
Co2 N4 C40 C39 -9.0(5) . . . . ?
Co2 N4 C40 C41 169.9(3) . . . . ?
Co2 N4 C44 C43 -170.4(4) . . . . ?
Si1 C1 C2 C3 179.9(3) . . . . ?
Si1 C1 C6 C5 -179.5(3) . . . . ?
Si1 C7 C8 C9 179.9(4) . . . . ?
Si1 C7 C12 C11 179.3(3) . . . . ?
Si1 C13 C14 C15 174.2(4) . . . . ?
Si1 C13 C18 C17 -173.6(4) . . . . ?
Si1 C19 C20 C21 -175.3(4) . . . . ?
Si1 C19 C32 C23 175.6(3) . . . . ?
P1 C4 C5 C6 178.5(3) . . . . ?
P2 C10 C11 C12 177.9(3) . . . . ?
P3 C16 C17 C18 -178.3(4) . . . . ?
P4 C22 C23 C32 -176.0(3) . . . . ?
O1 P1 C4 C3 -102.1(3) . . . . ?
O1 P1 C4 C5 79.2(3) . . . . ?
O2 P1 O1 Co1 127.1(2) . . . . ?
O2 P1 C4 C3 24.1(3) . . . . ?
O2 P1 C4 C5 -154.5(3) . . . . ?
O3 P1 O1 Co1 2.4(3) . . . . ?
O3 P1 C4 C3 141.6(3) . . . . ?
O3 P1 C4 C5 -37.0(3) . . . . ?
O4 P2 C10 C9 74.1(4) . . . . ?
O4 P2 C10 C11 -104.4(4) . . . . ?
O5 P2 O4 Co1 179.9(2) . . . 2_666 ?
O5 P2 C10 C9 -50.3(4) . . . . ?
O5 P2 C10 C11 131.2(3) . . . . ?
O6 P2 O4 Co1 -52.8(3) . . . 2_666 ?
O6 P2 C10 C9 -170.0(4) . . . . ?
O6 P2 C10 C11 11.4(4) . . . . ?
O7 P3 C16 C15 176.8(4) . . . . ?
O7 P3 C16 C17 -5.0(4) . . . . ?
O8 P3 C16 C15 61.5(4) . . . . ?
O8 P3 C16 C17 -120.4(4) . . . . ?
O9 P3 C16 C15 -56.5(4) . . . . ?
O9 P3 C16 C17 121.6(4) . . . . ?
O10 P4 C22 C21 -64.0(5) . . . . ?
O10 P4 C22 C23 115.0(4) . . . . ?
O11 P4 C22 C21 48.7(5) . . . . ?
O11 P4 C22 C23 -132.3(5) . . . . ?
O12 P4 C22 C21 172.6(4) . . . . ?
O12 P4 C22 C23 -8.4(5) . . . . ?
N1 C25 C26 C27 -1.1(8) . . . . ?
N1 C29 C30 N2 9.8(6) . . . . ?
N1 C29 C30 C31 -170.8(5) . . . . ?
N2 C30 C31 C45 -0.9(9) . . . . ?
N3 C35 C36 C37 -0.3(7) . . . . ?
N3 C39 C40 N4 2.7(6) . . . . ?
N3 C39 C40 C41 -176.2(4) . . . . ?
N4 C40 C41 C42 1.8(7) . . . . ?
C1 Si1 C7 C8 6.3(4) . . . . ?
C1 Si1 C7 C12 -173.2(3) . . . . ?
C1 Si1 C13 C14 -106.5(4) . . . . ?
C1 Si1 C13 C18 67.2(4) . . . . ?
C1 Si1 C19 C20 -10.5(4) . . . . ?
C1 Si1 C19 C32 172.5(3) . . . . ?
C1 C2 C3 C4 -0.5(6) . . . . ?
C2 C1 C6 C5 0.4(6) . . . . ?
C2 C3 C4 P1 -178.1(3) . . . . ?
C2 C3 C4 C5 0.6(6) . . . . ?
C3 C4 C5 C6 -0.1(6) . . . . ?
C4 P1 O1 Co1 -111.7(2) . . . . ?
C4 C5 C6 C1 -0.4(6) . . . . ?
C6 C1 C2 C3 0.0(6) . . . . ?
C7 Si1 C1 C2 119.8(3) . . . . ?
C7 Si1 C1 C6 -60.3(4) . . . . ?
C7 Si1 C13 C14 135.5(4) . . . . ?
C7 Si1 C13 C18 -50.8(4) . . . . ?
C7 Si1 C19 C20 109.5(4) . . . . ?
C7 Si1 C19 C32 -67.6(4) . . . . ?
C7 C8 C9 C10 0.8(7) . . . . ?
C8 C7 C12 C11 -0.3(7) . . . . ?
C8 C9 C10 P2 -178.8(4) . . . . ?
C8 C9 C10 C11 -0.2(7) . . . . ?
C9 C10 C11 C12 -0.6(6) . . . . ?
C10 P2 O4 Co1 57.3(3) . . . 2_666 ?
C10 C11 C12 C7 0.9(7) . . . . ?
C12 C7 C8 C9 -0.6(7) . . . . ?
C13 Si1 C1 C2 1.5(4) . . . . ?
C13 Si1 C1 C6 -178.6(3) . . . . ?
C13 Si1 C7 C8 124.3(4) . . . . ?
C13 Si1 C7 C12 -55.2(4) . . . . ?
C13 Si1 C19 C20 -130.6(4) . . . . ?
C13 Si1 C19 C32 52.4(4) . . . . ?
C13 C14 C15 C16 -1.2(7) . . . . ?
C14 C13 C18 C17 0.5(7) . . . . ?
C14 C15 C16 P3 179.2(3) . . . . ?
C14 C15 C16 C17 1.0(7) . . . . ?
C15 C16 C17 C18 -0.2(7) . . . . ?
C16 C17 C18 C13 -0.6(7) . . . . ?
C18 C13 C14 C15 0.4(6) . . . . ?
C19 Si1 C1 C2 -119.6(3) . . . . ?
C19 Si1 C1 C6 60.3(4) . . . . ?
C19 Si1 C7 C8 -115.1(4) . . . . ?
C19 Si1 C7 C12 65.3(4) . . . . ?
C19 Si1 C13 C14 15.2(4) . . . . ?
C19 Si1 C13 C18 -171.2(3) . . . . ?
C19 C20 C21 C22 0.4(8) . . . . ?
C20 C19 C32 C23 -1.6(6) . . . . ?
C20 C21 C22 P4 176.2(4) . . . . ?
C20 C21 C22 C23 -2.8(7) . . . . ?
C21 C22 C23 C32 3.0(7) . . . . ?
C22 C23 C32 C19 -0.8(7) . . . . ?
C32 C19 C20 C21 1.8(7) . . . . ?
C25 N1 C29 C28 0.4(7) . . . . ?
C25 N1 C29 C30 -178.9(4) . . . . ?
C25 C26 C27 C28 1.4(9) . . . . ?
C26 C27 C28 C29 -0.9(8) . . . . ?
C27 C28 C29 N1 0.0(7) . . . . ?
C27 C28 C29 C30 179.2(5) . . . . ?
C28 C29 C30 N2 -169.5(4) . . . . ?
C28 C29 C30 C31 9.9(8) . . . . ?
C29 N1 C25 C26 0.1(7) . . . . ?
C29 C30 C31 C45 179.8(6) . . . . ?
C30 N2 C34 C33 -0.2(9) . . . . ?
C30 C31 C45 C33 1.2(11) . . . . ?
C34 N2 C30 C29 179.8(4) . . . . ?
C34 N2 C30 C31 0.4(7) . . . . ?
C34 C33 C45 C31 -1.1(11) . . . . ?
C35 N3 C39 C38 1.7(6) . . . . ?
C35 N3 C39 C40 -178.8(4) . . . . ?
C35 C36 C37 C38 2.0(7) . . . . ?
C36 C37 C38 C39 -2.0(7) . . . . ?
C37 C38 C39 N3 0.1(7) . . . . ?
C37 C38 C39 C40 -179.5(4) . . . . ?
C38 C39 C40 N4 -177.7(4) . . . . ?
C38 C39 C40 C41 3.4(7) . . . . ?
C39 N3 C35 C36 -1.6(6) . . . . ?
C39 C40 C41 C42 -179.3(4) . . . . ?
C40 N4 C44 C43 0.0(7) . . . . ?
C40 C41 C42 C43 -0.7(7) . . . . ?
C41 C42 C43 C44 -0.7(8) . . . . ?
C42 C43 C44 N4 1.1(8) . . . . ?
C44 N4 C40 C39 179.6(4) . . . . ?
C44 N4 C40 C41 -1.5(6) . . . . ?
C45 C33 C34 N2 0.5(11) . . . . ?
O10A P4 C22 C21 14.6(9) . . . . ?
O10A P4 C22 C23 -166.4(9) . . . . ?
O11A P4 C22 C21 118.4(6) . . . . ?
O11A P4 C22 C23 -62.6(6) . . . . ?
O12A P4 C22 C21 -131.1(7) . . . . ?
O12A P4 C22 C23 47.9(7) . . . . ?
